data_1563916
loop_
_publ_author_name
'Srivastava, Ankit Kumar'
'Ghosh, Sabari'
'Jana, Subhendu'
'Pal, Samudranil'

_publ_section_title
;
 Ternary pentagonal-bipyramidal oxovanadium(V) complexes containing five-
 and six-membered chelate rings: Syntheses, structures and properties
;
_journal_name_full 'Inorganica Chimica Acta'
_journal_page_first 329
_journal_page_last 336
_journal_paper_doi 10.1016/j.ica.2018.08.036
_journal_volume 483
_journal_year 2018
_chemical_formula_sum 'C23.25 H24 N4 O5.25 V'
_chemical_formula_weight 494.40
_space_group_IT_number 2
_space_group_name_Hall '-P 1'
_space_group_name_H-M_alt 'P -1'
_symmetry_cell_setting triclinic
_symmetry_space_group_name_H-M 'P -1'
_atom_sites_solution_hydrogens geom
_atom_sites_solution_primary direct
_atom_sites_solution_secondary difmap
_audit_creation_method SHELXL-97
_cell_angle_alpha 89.902(4)
_cell_angle_beta 84.279(4)
_cell_angle_gamma 84.278(4)
_cell_formula_units_Z 4
_cell_length_a 8.2071(8)
_cell_length_b 14.6476(15)
_cell_length_c 20.201(2)
_cell_measurement_reflns_used 9249
_cell_measurement_temperature 298(2)
_cell_measurement_theta_max 23.23
_cell_measurement_theta_min 2.45
_cell_volume 2404.2(4)
_computing_cell_refinement 'Bruker SAINT'
_computing_data_collection 'Bruker APEX2'
_computing_data_reduction 'Bruker SAINT'
_computing_molecular_graphics 'MERCURY (Macrae et al, 2008)'
_computing_publication_material 'WinGX publication routines (Farrugia, 1999)'
_computing_structure_refinement 'SHELXL-97 (Sheldrick, 2008)'
_computing_structure_solution 'SHELXS-97 (Sheldrick, 2008)'
_diffrn_ambient_temperature 298(2)
_diffrn_measured_fraction_theta_full 0.998
_diffrn_measured_fraction_theta_max 0.998
_diffrn_measurement_device_type 'Bruker APEX-II CCD'
_diffrn_measurement_method '\f and \w scans'
_diffrn_radiation_monochromator graphite
_diffrn_radiation_source 'fine-focus sealed tube'
_diffrn_radiation_type MoK\a
_diffrn_radiation_wavelength 0.71073
_diffrn_reflns_av_R_equivalents 0.1030
_diffrn_reflns_av_sigmaI/netI 0.0437
_diffrn_reflns_limit_h_max 9
_diffrn_reflns_limit_h_min -9
_diffrn_reflns_limit_k_max 17
_diffrn_reflns_limit_k_min -17
_diffrn_reflns_limit_l_max 24
_diffrn_reflns_limit_l_min -24
_diffrn_reflns_number 86415
_diffrn_reflns_theta_full 25.00
_diffrn_reflns_theta_max 25.00
_diffrn_reflns_theta_min 2.45
_exptl_absorpt_coefficient_mu 0.454
_exptl_absorpt_correction_T_max 0.9106
_exptl_absorpt_correction_T_min 0.8391
_exptl_absorpt_correction_type empirical
_exptl_absorpt_process_details 'SADABS (Sheldrick 1997)'
_exptl_crystal_colour 'Dark Brown'
_exptl_crystal_density_diffrn 1.366
_exptl_crystal_density_method 'not measured'
_exptl_crystal_description Parallelepiped
_exptl_crystal_F_000 1026
_exptl_crystal_size_max 0.40
_exptl_crystal_size_mid 0.35
_exptl_crystal_size_min 0.21
_refine_diff_density_max 1.035
_refine_diff_density_min -0.407
_refine_diff_density_rms 0.060
_refine_ls_extinction_method none
_refine_ls_goodness_of_fit_ref 1.071
_refine_ls_hydrogen_treatment mixed
_refine_ls_matrix_type full
_refine_ls_number_parameters 612
_refine_ls_number_reflns 8443
_refine_ls_number_restraints 1
_refine_ls_restrained_S_all 1.072
_refine_ls_R_factor_all 0.0926
_refine_ls_R_factor_gt 0.0629
_refine_ls_shift/su_max 0.000
_refine_ls_shift/su_mean 0.000
_refine_ls_structure_factor_coef Fsqd
_refine_ls_weighting_details 'calc w=1/[\s^2^(Fo^2^)+(0.0768P)^2^+2.2966P] where P=(Fo^2^+2Fc^2^)/3'
_refine_ls_weighting_scheme calc
_refine_ls_wR_factor_gt 0.1566
_refine_ls_wR_factor_ref 0.1702
_reflns_number_gt 6130
_reflns_number_total 8443
_reflns_threshold_expression >2\s(I)
_cod_data_source_file ICA-2018-483-329.cif
_cod_data_source_block 1-0.25MeOH
_cod_depositor_comments
;
The following automatic conversions were performed:

data item '_symmetry_cell_setting' value 'Triclinic' was changed to
'triclinic' in accordance with the built-in table derived from the
CIF Core dictionary named 'cif_core.dic' version 2.4.5 last updated
on 2014-11-21.

data item '_exptl_crystal_density_meas' value 'not measured' was
changed to '?' -- the value is perceived as not measured.

Automatic conversion script
Id: cif_fix_values 8369 2020-08-20 11:38:08Z andrius 
;
_cod_original_cell_volume 2404.3(4)
_cod_original_sg_symbol_H-M P-1
_cod_database_code 1563916

loop_
_symmetry_equiv_pos_as_xyz
'x, y, z'
'-x, -y, -z'

loop_
_atom_site_label
_atom_site_type_symbol
_atom_site_fract_x
_atom_site_fract_y
_atom_site_fract_z
_atom_site_U_iso_or_equiv
_atom_site_adp_type
_atom_site_occupancy
_atom_site_symmetry_multiplicity
_atom_site_calc_flag
_atom_site_refinement_flags
_atom_site_disorder_assembly
_atom_site_disorder_group
V1 V 1.00564(8) 0.23495(4) 0.90523(3) 0.0446(2) Uani 1 1 d . . .
O1 O 0.8667(3) 0.35554(18) 0.90598(14) 0.0565(7) Uani 1 1 d . . .
O2 O 1.0767(3) 0.11497(17) 0.85621(13) 0.0523(7) Uani 1 1 d . . .
O3 O 0.9339(4) 0.25177(18) 0.81448(14) 0.0605(8) Uani 1 1 d . . .
O4 O 0.7878(3) 0.17805(19) 0.93265(15) 0.0593(7) Uani 1 1 d . . .
O5 O 1.1768(3) 0.27458(19) 0.88862(13) 0.0566(7) Uani 1 1 d . . .
N1 N 0.8962(4) 0.3768(2) 1.01506(17) 0.0567(9) Uani 1 1 d . . .
N2 N 0.9756(4) 0.2910(2) 1.00370(16) 0.0491(8) Uani 1 1 d . . .
N3 N 1.1019(4) 0.1364(2) 0.97306(15) 0.0443(7) Uani 1 1 d . . .
N4 N 1.1657(4) 0.0510(2) 0.95030(16) 0.0485(8) Uani 1 1 d . . .
C1 C 0.8399(5) 0.4044(3) 0.9591(2) 0.0513(10) Uani 1 1 d . . .
C2 C 0.7389(5) 0.4928(3) 0.9572(2) 0.0593(11) Uani 1 1 d . . .
C3 C 0.6610(7) 0.5166(3) 0.9027(3) 0.0847(16) Uani 1 1 d . . .
H3 H 0.6779 0.4787 0.8653 0.102 Uiso 1 1 calc R . .
C4 C 0.5562(8) 0.5971(4) 0.9022(3) 0.107(2) Uani 1 1 d . . .
H4 H 0.5025 0.6127 0.8648 0.129 Uiso 1 1 calc R . .
C5 C 0.5323(8) 0.6531(4) 0.9571(3) 0.102(2) Uani 1 1 d . . .
H5 H 0.4615 0.7068 0.9571 0.122 Uiso 1 1 calc R . .
C6 C 0.6114(7) 0.6307(3) 1.0115(3) 0.0845(16) Uani 1 1 d . . .
H6 H 0.5961 0.6695 1.0485 0.101 Uiso 1 1 calc R . .
C7 C 0.7141(6) 0.5509(3) 1.0120(3) 0.0687(13) Uani 1 1 d . . .
H7 H 0.7675 0.5356 1.0496 0.082 Uiso 1 1 calc R . .
C8 C 1.0401(5) 0.2485(3) 1.0525(2) 0.0547(10) Uani 1 1 d . . .
C9 C 1.0412(8) 0.2903(4) 1.1200(2) 0.0908(17) Uani 1 1 d . . .
H9A H 0.9434 0.3316 1.1298 0.136 Uiso 1 1 calc R . .
H9B H 1.1363 0.3234 1.1207 0.136 Uiso 1 1 calc R . .
H9C H 1.0446 0.2427 1.1527 0.136 Uiso 1 1 calc R . .
C10 C 1.1132(5) 0.1570(3) 1.0348(2) 0.0517(10) Uani 1 1 d . . .
C11 C 1.1946(6) 0.0932(3) 1.0819(2) 0.0721(13) Uani 1 1 d . . .
H11A H 1.1946 0.0311 1.0667 0.108 Uiso 1 1 calc R . .
H11B H 1.1356 0.1003 1.1254 0.108 Uiso 1 1 calc R . .
H11C H 1.3059 0.1070 1.0839 0.108 Uiso 1 1 calc R . .
C12 C 1.1454(4) 0.0476(3) 0.88701(19) 0.0453(9) Uani 1 1 d . . .
C13 C 1.2068(5) -0.0372(3) 0.8493(2) 0.0497(9) Uani 1 1 d . . .
C14 C 1.2791(8) -0.1128(3) 0.8810(3) 0.0907(18) Uani 1 1 d . . .
H14 H 1.2901 -0.1111 0.9263 0.109 Uiso 1 1 calc R . .
C15 C 1.3338(10) -0.1903(4) 0.8437(3) 0.125(3) Uani 1 1 d . . .
H15 H 1.3817 -0.2414 0.8646 0.150 Uiso 1 1 calc R . .
C16 C 1.3201(8) -0.1946(4) 0.7770(3) 0.0904(17) Uani 1 1 d . . .
H16 H 1.3588 -0.2477 0.7529 0.108 Uiso 1 1 calc R . .
C17 C 1.2498(7) -0.1212(4) 0.7465(2) 0.0775(14) Uani 1 1 d . . .
H17 H 1.2400 -0.1236 0.7011 0.093 Uiso 1 1 calc R . .
C18 C 1.1923(5) -0.0423(3) 0.7824(2) 0.0605(11) Uani 1 1 d . . .
H18 H 1.1433 0.0079 0.7609 0.073 Uiso 1 1 calc R . .
C19 C 0.7707(9) 0.2835(4) 0.7282(3) 0.113(2) Uani 1 1 d . . .
H19A H 0.7902 0.3471 0.7265 0.169 Uiso 1 1 calc R . .
H19B H 0.6610 0.2773 0.7175 0.169 Uiso 1 1 calc R . .
H19C H 0.8485 0.2491 0.6967 0.169 Uiso 1 1 calc R . .
C20 C 0.7901(7) 0.2479(3) 0.7966(3) 0.0706(14) Uani 1 1 d . . .
C21 C 0.6637(7) 0.2128(4) 0.8339(3) 0.0861(17) Uani 1 1 d . . .
H21 H 0.5646 0.2139 0.8151 0.103 Uiso 1 1 calc R . .
C22 C 0.6677(5) 0.1755(3) 0.8976(3) 0.0682(13) Uani 1 1 d . . .
C23 C 0.5269(6) 0.1289(4) 0.9281(4) 0.106(2) Uani 1 1 d . . .
H23A H 0.5466 0.1105 0.9725 0.158 Uiso 1 1 calc R . .
H23B H 0.5146 0.0757 0.9020 0.158 Uiso 1 1 calc R . .
H23C H 0.4281 0.1702 0.9296 0.158 Uiso 1 1 calc R . .
V2 V 0.82253(8) 0.22960(5) 0.46383(3) 0.0483(2) Uani 1 1 d . . .
O6 O 0.7638(4) 0.3270(2) 0.39709(14) 0.0622(8) Uani 1 1 d . . .
O7 O 0.7528(3) 0.1713(2) 0.54995(14) 0.0587(7) Uani 1 1 d . . .
O8 O 0.5916(3) 0.28313(19) 0.49147(13) 0.0535(7) Uani 1 1 d . . .
O9 O 0.9025(3) 0.33369(19) 0.51973(14) 0.0569(7) Uani 1 1 d . . .
O10 O 0.7814(4) 0.1471(2) 0.41931(14) 0.0604(7) Uani 1 1 d . . .
N5 N 1.0280(5) 0.3140(3) 0.35013(17) 0.0620(9) Uani 1 1 d . . .
N6 N 1.0405(4) 0.2535(2) 0.40184(16) 0.0557(9) Uani 1 1 d . . .
N7 N 1.0314(4) 0.1512(2) 0.49848(16) 0.0525(8) Uani 1 1 d . . .
N8 N 1.0074(4) 0.0960(2) 0.55229(17) 0.0589(9) Uani 1 1 d . . .
C24 C 0.8751(6) 0.3492(3) 0.35235(19) 0.0549(10) Uani 1 1 d . . .
C25 C 0.8234(6) 0.4176(3) 0.3031(2) 0.0596(11) Uani 1 1 d . . .
C26 C 0.6600(8) 0.4465(3) 0.3016(2) 0.0795(15) Uani 1 1 d . . .
H26 H 0.5829 0.4218 0.3315 0.095 Uiso 1 1 calc R . .
C27 C 0.6065(9) 0.5117(4) 0.2565(3) 0.1001(19) Uani 1 1 d . . .
H27 H 0.4949 0.5301 0.2558 0.120 Uiso 1 1 calc R . .
C28 C 0.7216(11) 0.5486(4) 0.2130(3) 0.108(2) Uani 1 1 d . . .
H28 H 0.6875 0.5926 0.1827 0.129 Uiso 1 1 calc R . .
C29 C 0.8835(10) 0.5215(4) 0.2138(3) 0.0968(19) Uani 1 1 d . . .
H29 H 0.9601 0.5480 0.1847 0.116 Uiso 1 1 calc R . .
C30 C 0.9369(8) 0.4544(4) 0.2578(2) 0.0814(15) Uani 1 1 d . . .
H30 H 1.0482 0.4343 0.2568 0.098 Uiso 1 1 calc R . .
C31 C 1.1843(5) 0.2145(3) 0.4123(2) 0.0602(11) Uani 1 1 d . . .
C32 C 1.3419(6) 0.2305(4) 0.3719(3) 0.0868(16) Uani 1 1 d . . .
H32A H 1.3188 0.2711 0.3360 0.130 Uiso 1 1 calc R . .
H32B H 1.3951 0.1730 0.3544 0.130 Uiso 1 1 calc R . .
H32C H 1.4129 0.2576 0.3996 0.130 Uiso 1 1 calc R . .
C33 C 1.1779(5) 0.1526(3) 0.4684(2) 0.0591(11) Uani 1 1 d . . .
C34 C 1.3274(6) 0.0975(4) 0.4903(3) 0.0784(14) Uani 1 1 d . . .
H34A H 1.2936 0.0524 0.5220 0.118 Uiso 1 1 calc R . .
H34B H 1.3943 0.1375 0.5104 0.118 Uiso 1 1 calc R . .
H34C H 1.3897 0.0672 0.4524 0.118 Uiso 1 1 calc R . .
C35 C 0.8542(5) 0.1116(3) 0.5755(2) 0.0529(10) Uani 1 1 d . . .
C36 C 0.7898(5) 0.0613(3) 0.6344(2) 0.0544(10) Uani 1 1 d . . .
C37 C 0.6308(6) 0.0828(3) 0.6622(2) 0.0729(13) Uani 1 1 d . . .
H37 H 0.5641 0.1289 0.6435 0.087 Uiso 1 1 calc R . .
C38 C 0.5690(8) 0.0376(4) 0.7170(3) 0.0917(17) Uani 1 1 d . . .
H38 H 0.4625 0.0543 0.7363 0.110 Uiso 1 1 calc R . .
C39 C 0.6637(8) -0.0316(4) 0.7430(3) 0.0911(18) Uani 1 1 d . . .
H39 H 0.6202 -0.0637 0.7793 0.109 Uiso 1 1 calc R . .
C40 C 0.8221(8) -0.0551(4) 0.7168(3) 0.0890(17) Uani 1 1 d . . .
H40 H 0.8865 -0.1022 0.7357 0.107 Uiso 1 1 calc R . .
C41 C 0.8865(6) -0.0090(3) 0.6624(2) 0.0689(12) Uani 1 1 d . . .
H41 H 0.9943 -0.0249 0.6443 0.083 Uiso 1 1 calc R . .
C42 C 0.3601(6) 0.3721(4) 0.5407(3) 0.0896(16) Uani 1 1 d . . .
H42A H 0.3091 0.3160 0.5458 0.134 Uiso 1 1 calc R . .
H42B H 0.3220 0.4048 0.5030 0.134 Uiso 1 1 calc R . .
H42C H 0.3317 0.4092 0.5801 0.134 Uiso 1 1 calc R . .
C43 C 0.5444(5) 0.3507(3) 0.5299(2) 0.0597(11) Uani 1 1 d . . .
C44 C 0.6463(6) 0.4038(3) 0.5609(3) 0.0736(14) Uani 1 1 d . . .
H44 H 0.5949 0.4504 0.5891 0.088 Uiso 1 1 calc R . .
C45 C 0.8155(6) 0.3944(3) 0.5539(2) 0.0567(10) Uani 1 1 d . . .
C46 C 0.9048(6) 0.4609(4) 0.5901(3) 0.0817(15) Uani 1 1 d . . .
H46A H 0.9789 0.4275 0.6174 0.123 Uiso 1 1 calc R . .
H46B H 0.8265 0.5011 0.6175 0.123 Uiso 1 1 calc R . .
H46C H 0.9661 0.4964 0.5583 0.123 Uiso 1 1 calc R . .
O11 O 1.2770(14) 0.2084(8) 0.7330(5) 0.144(4) Uiso 0.50 1 d PD . .
H11M H 1.2065 0.2131 0.7649 0.215 Uiso 0.50 1 calc PR . .
C47 C 1.2008(19) 0.2091(11) 0.6739(6) 0.133(5) Uiso 0.50 1 d PD . .
H47A H 1.1160 0.1682 0.6779 0.199 Uiso 0.50 1 calc PR . .
H47B H 1.2810 0.1894 0.6375 0.199 Uiso 0.50 1 calc PR . .
H47C H 1.1532 0.2702 0.6657 0.199 Uiso 0.50 1 calc PR . .

loop_
_atom_site_aniso_label
_atom_site_aniso_U_11
_atom_site_aniso_U_22
_atom_site_aniso_U_33
_atom_site_aniso_U_23
_atom_site_aniso_U_13
_atom_site_aniso_U_12
V1 0.0457(4) 0.0440(4) 0.0451(4) 0.0049(3) -0.0102(3) -0.0028(3)
O1 0.0640(18) 0.0462(15) 0.0601(18) -0.0024(14) -0.0194(14) 0.0041(13)
O2 0.0622(17) 0.0484(15) 0.0466(15) 0.0033(12) -0.0163(13) 0.0043(13)
O3 0.074(2) 0.0533(16) 0.0543(17) 0.0016(13) -0.0196(15) 0.0091(14)
O4 0.0443(16) 0.0547(17) 0.079(2) 0.0011(15) -0.0068(14) -0.0056(13)
O5 0.0554(17) 0.0626(17) 0.0533(17) 0.0106(13) -0.0109(13) -0.0086(14)
N1 0.057(2) 0.054(2) 0.059(2) -0.0042(17) -0.0076(17) 0.0001(17)
N2 0.0476(19) 0.0481(18) 0.051(2) -0.0023(15) -0.0061(15) -0.0008(15)
N3 0.0455(18) 0.0477(18) 0.0402(18) 0.0060(14) -0.0047(14) -0.0063(14)
N4 0.0495(19) 0.0473(18) 0.0482(19) 0.0047(15) -0.0055(15) -0.0016(15)
C1 0.045(2) 0.044(2) 0.067(3) 0.000(2) -0.012(2) -0.0066(18)
C2 0.056(3) 0.047(2) 0.076(3) -0.006(2) -0.017(2) -0.002(2)
C3 0.105(4) 0.056(3) 0.094(4) -0.017(3) -0.042(3) 0.017(3)
C4 0.130(5) 0.069(3) 0.125(5) -0.022(3) -0.068(4) 0.031(3)
C5 0.108(5) 0.062(3) 0.136(5) -0.021(3) -0.046(4) 0.022(3)
C6 0.080(4) 0.068(3) 0.108(4) -0.025(3) -0.034(3) 0.008(3)
C7 0.067(3) 0.056(3) 0.085(3) -0.015(2) -0.022(2) 0.003(2)
C8 0.060(3) 0.059(2) 0.045(2) 0.0022(19) -0.0030(19) -0.006(2)
C9 0.143(5) 0.078(3) 0.049(3) -0.006(2) -0.013(3) 0.003(3)
C10 0.054(2) 0.056(2) 0.044(2) 0.0068(18) -0.0025(18) -0.0065(19)
C11 0.086(3) 0.079(3) 0.049(3) 0.015(2) -0.013(2) 0.004(3)
C12 0.041(2) 0.047(2) 0.049(2) 0.0083(18) -0.0083(17) -0.0069(17)
C13 0.051(2) 0.046(2) 0.052(2) 0.0032(18) -0.0080(18) -0.0048(18)
C14 0.151(5) 0.052(3) 0.066(3) 0.001(2) -0.029(3) 0.022(3)
C15 0.210(8) 0.062(3) 0.097(5) -0.006(3) -0.048(5) 0.046(4)
C16 0.115(5) 0.062(3) 0.090(4) -0.018(3) -0.008(3) 0.007(3)
C17 0.088(4) 0.084(4) 0.058(3) -0.013(3) -0.005(3) -0.005(3)
C18 0.065(3) 0.064(3) 0.053(3) 0.001(2) -0.011(2) 0.000(2)
C19 0.151(6) 0.098(4) 0.097(4) 0.005(3) -0.079(4) 0.013(4)
C20 0.081(4) 0.057(3) 0.076(3) -0.016(2) -0.041(3) 0.015(3)
C21 0.072(4) 0.074(3) 0.119(5) -0.011(3) -0.052(4) 0.001(3)
C22 0.042(2) 0.045(2) 0.117(4) -0.018(3) -0.014(3) 0.0027(19)
C23 0.050(3) 0.072(3) 0.195(7) -0.020(4) -0.004(4) -0.016(3)
V2 0.0491(4) 0.0558(4) 0.0403(4) -0.0049(3) -0.0065(3) -0.0044(3)
O6 0.0605(18) 0.0731(19) 0.0514(17) 0.0090(14) -0.0025(14) -0.0018(15)
O7 0.0598(18) 0.0644(18) 0.0505(16) 0.0030(14) -0.0062(14) 0.0013(14)
O8 0.0490(16) 0.0637(17) 0.0480(16) 0.0016(14) -0.0074(12) -0.0043(13)
O9 0.0537(17) 0.0630(17) 0.0547(17) -0.0153(14) -0.0063(13) -0.0079(14)
O10 0.0615(18) 0.0679(18) 0.0538(17) -0.0100(14) -0.0147(14) -0.0069(14)
N5 0.069(3) 0.072(2) 0.045(2) -0.0015(18) -0.0034(17) -0.013(2)
N6 0.060(2) 0.065(2) 0.0437(19) -0.0086(16) -0.0056(16) -0.0091(18)
N7 0.050(2) 0.061(2) 0.047(2) -0.0083(16) -0.0069(16) -0.0031(16)
N8 0.058(2) 0.063(2) 0.055(2) 0.0014(18) -0.0104(17) -0.0005(18)
C24 0.067(3) 0.060(3) 0.039(2) -0.0054(19) -0.005(2) -0.012(2)
C25 0.082(3) 0.053(2) 0.044(2) -0.0071(19) -0.003(2) -0.013(2)
C26 0.108(4) 0.063(3) 0.063(3) 0.011(2) 0.001(3) 0.002(3)
C27 0.119(5) 0.088(4) 0.086(4) 0.023(3) -0.009(4) 0.021(4)
C28 0.172(7) 0.075(4) 0.072(4) 0.018(3) -0.001(4) 0.001(4)
C29 0.140(6) 0.088(4) 0.064(4) 0.016(3) 0.005(4) -0.035(4)
C30 0.108(4) 0.084(4) 0.054(3) 0.004(3) 0.001(3) -0.026(3)
C31 0.051(3) 0.080(3) 0.050(3) -0.017(2) -0.005(2) -0.008(2)
C32 0.064(3) 0.131(5) 0.067(3) -0.016(3) -0.001(3) -0.024(3)
C33 0.054(3) 0.067(3) 0.056(3) -0.017(2) -0.010(2) -0.002(2)
C34 0.054(3) 0.095(4) 0.086(4) -0.011(3) -0.015(2) 0.006(3)
C35 0.059(3) 0.053(2) 0.049(2) -0.0056(19) -0.017(2) -0.002(2)
C36 0.060(3) 0.055(2) 0.050(2) -0.0006(19) -0.011(2) -0.013(2)
C37 0.075(3) 0.074(3) 0.071(3) 0.016(3) -0.008(3) -0.009(3)
C38 0.081(4) 0.096(4) 0.098(4) 0.013(3) 0.002(3) -0.019(3)
C39 0.102(5) 0.100(4) 0.080(4) 0.027(3) -0.017(3) -0.044(4)
C40 0.094(4) 0.086(4) 0.095(4) 0.032(3) -0.035(3) -0.024(3)
C41 0.068(3) 0.071(3) 0.070(3) 0.009(2) -0.018(2) -0.007(2)
C42 0.060(3) 0.091(4) 0.113(5) -0.010(3) -0.004(3) 0.008(3)
C43 0.054(3) 0.066(3) 0.057(3) 0.008(2) -0.001(2) 0.005(2)
C44 0.071(3) 0.066(3) 0.082(3) -0.028(3) -0.001(3) 0.000(2)
C45 0.064(3) 0.058(3) 0.049(2) -0.006(2) -0.007(2) -0.006(2)
C46 0.081(4) 0.085(3) 0.082(4) -0.028(3) -0.009(3) -0.021(3)

loop_
_atom_type_symbol
_atom_type_description
_atom_type_scat_dispersion_real
_atom_type_scat_dispersion_imag
_atom_type_scat_source
C C 0.0033 0.0016 'International Tables Vol C Tables 4.2.6.8 and 6.1.1.4'
H H 0.0000 0.0000 'International Tables Vol C Tables 4.2.6.8 and 6.1.1.4'
N N 0.0061 0.0033 'International Tables Vol C Tables 4.2.6.8 and 6.1.1.4'
O O 0.0106 0.0060 'International Tables Vol C Tables 4.2.6.8 and 6.1.1.4'
V V 0.3005 0.5294 'International Tables Vol C Tables 4.2.6.8 and 6.1.1.4'

loop_
_geom_angle_atom_site_label_1
_geom_angle_atom_site_label_2
_geom_angle_atom_site_label_3
_geom_angle
_geom_angle_site_symmetry_1
_geom_angle_site_symmetry_3
O5 V1 O3 95.61(14) . .
O5 V1 O1 96.56(13) . .
O3 V1 O1 73.24(11) . .
O5 V1 O2 94.30(14) . .
O3 V1 O2 73.94(11) . .
O1 V1 O2 146.23(11) . .
O5 V1 O4 175.94(13) . .
O3 V1 O4 88.15(13) . .
O1 V1 O4 85.98(11) . .
O2 V1 O4 85.25(11) . .
O5 V1 N2 92.50(14) . .
O3 V1 N2 143.83(12) . .
O1 V1 N2 70.84(12) . .
O2 V1 N2 140.47(11) . .
O4 V1 N2 85.32(12) . .
O5 V1 N3 93.01(13) . .
O3 V1 N3 144.26(12) . .
O1 V1 N3 139.92(12) . .
O2 V1 N3 70.86(11) . .
O4 V1 N3 83.02(11) . .
N2 V1 N3 69.92(12) . .
C1 O1 V1 120.3(2) . .
C12 O2 V1 119.4(2) . .
C20 O3 V1 127.8(3) . .
C22 O4 V1 126.3(3) . .
C1 N1 N2 107.1(3) . .
C8 N2 N1 118.5(3) . .
C8 N2 V1 121.9(3) . .
N1 N2 V1 119.5(2) . .
C10 N3 N4 118.2(3) . .
C10 N3 V1 121.9(3) . .
N4 N3 V1 119.7(2) . .
C12 N4 N3 107.1(3) . .
O1 C1 N1 122.0(4) . .
O1 C1 C2 118.4(4) . .
N1 C1 C2 119.5(4) . .
C3 C2 C7 118.8(4) . .
C3 C2 C1 120.3(4) . .
C7 C2 C1 120.8(4) . .
C2 C3 C4 120.7(5) . .
C5 C4 C3 119.6(5) . .
C6 C5 C4 120.2(5) . .
C5 C6 C7 120.0(5) . .
C6 C7 C2 120.6(5) . .
N2 C8 C10 113.0(4) . .
N2 C8 C9 123.6(4) . .
C10 C8 C9 123.4(4) . .
N3 C10 C8 112.6(3) . .
N3 C10 C11 123.5(4) . .
C8 C10 C11 123.9(4) . .
O2 C12 N4 122.8(4) . .
O2 C12 C13 118.7(3) . .
N4 C12 C13 118.5(3) . .
C18 C13 C14 119.2(4) . .
C18 C13 C12 120.1(4) . .
C14 C13 C12 120.7(4) . .
C15 C14 C13 118.5(5) . .
C16 C15 C14 122.0(5) . .
C17 C16 C15 119.3(5) . .
C16 C17 C18 120.4(5) . .
C13 C18 C17 120.6(4) . .
O3 C20 C21 125.0(5) . .
O3 C20 C19 113.7(5) . .
C21 C20 C19 121.3(5) . .
C20 C21 C22 126.7(4) . .
O4 C22 C21 124.1(4) . .
O4 C22 C23 115.8(5) . .
C21 C22 C23 120.1(5) . .
O10 V2 O7 94.56(14) . .
O10 V2 O8 98.29(14) . .
O7 V2 O8 73.35(11) . .
O10 V2 O6 94.46(14) . .
O7 V2 O6 145.81(12) . .
O8 V2 O6 72.74(11) . .
O10 V2 O9 174.06(14) . .
O7 V2 O9 87.30(12) . .
O8 V2 O9 87.64(11) . .
O6 V2 O9 87.10(12) . .
O10 V2 N6 94.12(14) . .
O7 V2 N6 140.51(13) . .
O8 V2 N6 142.72(13) . .
O6 V2 N6 71.34(13) . .
O9 V2 N6 80.93(12) . .
O10 V2 N7 92.78(14) . .
O7 V2 N7 71.02(12) . .
O8 V2 N7 143.37(12) . .
O6 V2 N7 141.19(13) . .
O9 V2 N7 82.48(12) . .
N6 V2 N7 70.13(14) . .
C24 O6 V2 119.4(3) . .
C35 O7 V2 119.3(3) . .
C43 O8 V2 128.0(3) . .
C45 O9 V2 127.4(3) . .
C24 N5 N6 107.9(3) . .
C31 N6 N5 118.9(4) . .
C31 N6 V2 122.2(3) . .
N5 N6 V2 118.8(3) . .
C33 N7 N8 119.4(4) . .
C33 N7 V2 121.8(3) . .
N8 N7 V2 118.8(3) . .
C35 N8 N7 107.2(3) . .
O6 C24 N5 122.3(4) . .
O6 C24 C25 117.1(4) . .
N5 C24 C25 120.6(4) . .
C26 C25 C30 118.6(5) . .
C26 C25 C24 119.9(4) . .
C30 C25 C24 121.6(5) . .
C25 C26 C27 121.6(5) . .
C28 C27 C26 118.8(6) . .
C29 C28 C27 120.6(6) . .
C28 C29 C30 120.6(6) . .
C25 C30 C29 119.7(6) . .
N6 C31 C33 112.6(4) . .
N6 C31 C32 124.8(5) . .
C33 C31 C32 122.6(4) . .
N7 C33 C31 113.1(4) . .
N7 C33 C34 123.6(4) . .
C31 C33 C34 123.3(4) . .
O7 C35 N8 122.7(4) . .
O7 C35 C36 117.2(4) . .
N8 C35 C36 120.1(4) . .
C37 C36 C41 118.6(4) . .
C37 C36 C35 120.1(4) . .
C41 C36 C35 121.3(4) . .
C38 C37 C36 121.1(5) . .
C39 C38 C37 119.6(6) . .
C38 C39 C40 121.0(5) . .
C39 C40 C41 119.8(5) . .
C40 C41 C36 119.8(5) . .
O8 C43 C44 125.8(4) . .
O8 C43 C42 114.2(4) . .
C44 C43 C42 120.1(4) . .
C45 C44 C43 126.5(4) . .
O9 C45 C44 124.6(4) . .
O9 C45 C46 116.7(4) . .
C44 C45 C46 118.7(4) . .

loop_
_geom_bond_atom_site_label_1
_geom_bond_atom_site_label_2
_geom_bond_distance
_geom_bond_site_symmetry_2
V1 O5 1.578(3) .
V1 O3 1.988(3) .
V1 O1 2.004(3) .
V1 O2 2.024(3) .
V1 O4 2.073(3) .
V1 N2 2.136(3) .
V1 N3 2.137(3) .
O1 C1 1.278(5) .
O2 C12 1.280(4) .
O3 C20 1.275(6) .
O4 C22 1.273(5) .
N1 C1 1.312(5) .
N1 N2 1.365(4) .
N2 C8 1.295(5) .
N3 C10 1.299(5) .
N3 N4 1.370(4) .
N4 C12 1.307(5) .
C1 C2 1.470(6) .
C2 C3 1.354(6) .
C2 C7 1.384(6) .
C3 C4 1.389(7) .
C4 C5 1.368(8) .
C5 C6 1.354(8) .
C6 C7 1.373(6) .
C8 C10 1.444(6) .
C8 C9 1.495(6) .
C10 C11 1.491(6) .
C12 C13 1.475(5) .
C13 C18 1.373(6) .
C13 C14 1.389(6) .
C14 C15 1.375(7) .
C15 C16 1.366(8) .
C16 C17 1.347(7) .
C17 C18 1.381(6) .
C19 C20 1.492(7) .
C20 C21 1.363(8) .
C21 C22 1.399(8) .
C22 C23 1.482(7) .
V2 O10 1.590(3) .
V2 O7 1.994(3) .
V2 O8 2.003(3) .
V2 O6 2.018(3) .
V2 O9 2.094(3) .
V2 N6 2.137(4) .
V2 N7 2.143(3) .
O6 C24 1.285(5) .
O7 C35 1.290(5) .
O8 C43 1.264(5) .
O9 C45 1.246(5) .
N5 C24 1.305(5) .
N5 N6 1.373(5) .
N6 C31 1.295(5) .
N7 C33 1.294(5) .
N7 N8 1.364(5) .
N8 C35 1.295(5) .
C24 C25 1.474(6) .
C25 C26 1.369(7) .
C25 C30 1.387(7) .
C26 C27 1.388(7) .
C27 C28 1.375(9) .
C28 C29 1.350(9) .
C29 C30 1.391(8) .
C31 C33 1.452(6) .
C31 C32 1.497(6) .
C33 C34 1.504(6) .
C35 C36 1.480(6) .
C36 C37 1.375(6) .
C36 C41 1.391(6) .
C37 C38 1.370(7) .
C38 C39 1.352(8) .
C39 C40 1.365(8) .
C40 C41 1.378(7) .
C42 C43 1.509(6) .
C43 C44 1.391(6) .
C44 C45 1.375(6) .
C45 C46 1.507(6) .
O11 C47 1.402(5) .
